data_1565834
loop_
_publ_author_name
'Ai, Yong'
'Li, Peng-Fei'
'Yang, Meng-Juan'
'Xu, Yu-Qiu'
'Li, Meng-Zhen'
'Xiong, Ren-Gen'

_publ_section_title
;
 An organic plastic ferroelectric with high Curie point
;
_journal_issue 3
_journal_name_full 'Chemical Science'
_journal_page_first 748
_journal_page_last 753
_journal_paper_doi 10.1039/D1SC06781H
_journal_volume 13
_journal_year 2022
_chemical_formula_moiety 'C10 H14 O4'
_chemical_formula_sum 'C10 H14 O4'
_chemical_formula_weight 198.21
_space_group_crystal_system monoclinic
_space_group_IT_number 4
_space_group_name_Hall 'P 2yb'
_space_group_name_H-M_alt 'P 1 21 1'
_atom_sites_solution_hydrogens geom
_atom_sites_solution_primary dual
_audit_creation_date 2021-08-04
_audit_creation_method
;
Olex2 1.3-ac4
(compiled 2020.11.27 svn.r5f609507 for Rigaku Oxford Diffraction, GUI svn.r6214)
;
_audit_update_record
;
2021-09-08 deposited with the CCDC.	2021-12-17 downloaded from the CCDC.
;
_cell_angle_alpha 90
_cell_angle_beta 103.203(3)
_cell_angle_gamma 90
_cell_formula_units_Z 2
_cell_length_a 6.3879(2)
_cell_length_b 10.8484(3)
_cell_length_c 7.6137(3)
_cell_measurement_reflns_used 2383
_cell_measurement_temperature 373.01(11)
_cell_measurement_theta_max 75.6100
_cell_measurement_theta_min 4.0090
_cell_volume 513.67(3)
_computing_cell_refinement 'CrysAlisPro 1.171.41.108a (Rigaku OD, 2021)'
_computing_data_collection 'CrysAlisPro 1.171.41.108a (Rigaku OD, 2021)'
_computing_data_reduction 'CrysAlisPro 1.171.41.108a (Rigaku OD, 2021)'
_computing_molecular_graphics 'Olex2 1.3-ac4 (Dolomanov et al., 2009)'
_computing_publication_material 'Olex2 1.3-ac4 (Dolomanov et al., 2009)'
_computing_structure_refinement 'SHELXL 2018/1 (Sheldrick, 2015)'
_computing_structure_solution 'SHELXT 2014/5 (Sheldrick, 2014)'
_diffrn_ambient_environment air
_diffrn_ambient_temperature 373.01(11)
_diffrn_detector 'Hybrid Pixel Array Detector'
_diffrn_detector_area_resol_mean 10.0000
_diffrn_detector_type HyPix
_diffrn_measured_fraction_theta_full 0.963
_diffrn_measured_fraction_theta_max 0.907
_diffrn_measurement_details
;
List of Runs (angles in degrees, time in seconds):

  # Type    Start    End  Width  t~exp~   \w     \q     \k     \f   Frames
#--------------------------------------------------------------------------
  1  \w    -28.00  18.00   0.50    0.05    --   45.15 -37.00-150.00   92
  2  \w     37.00  62.00   0.50    0.20    --  107.00 -61.00-180.00   50
  3  \w      1.00  26.00   0.50    0.05    --   45.15 -25.00-104.00   50
  4  \w     35.00  66.00   0.50    0.20    --  107.00 -61.00 -30.00   62
  5  \w     49.00  84.00   0.50    0.05    --   45.15  25.00  59.00   70
  6  \w     38.00  67.00   0.50    0.20    --  107.00 -61.00 120.00   58
  7  \w    100.00 164.00   0.50    0.20    --  107.00  25.00  59.00  128
  8  \w   -107.00 -71.00   0.50    0.20    -- -102.00 125.00 150.00   72
  9  \w    -68.00 -34.00   0.50    0.20    -- -102.00 125.00 150.00   68
 10  \w    -64.00 -34.00   0.50    0.05    --  -45.15 -25.00-104.00   60
 11  \w   -108.00 -73.00   0.50    0.05    --  -45.15 -25.00-104.00   70
 12  \w   -120.00 -93.00   0.50    0.20    -- -102.00 -25.00-104.00   54
 13  \w   -175.00-144.00   0.50    0.20    -- -102.00 -15.00 -30.00   62
 14  \w   -119.00 -87.00   0.50    0.20    -- -102.00 -15.00 -30.00   64
 15  \w    -98.00 -67.00   0.50    0.20    -- -102.00  77.00 -90.00   62
 16  \w    -53.00 -28.00   0.50    0.20    -- -102.00  77.00 -90.00   50
 17  \w    -59.00 -29.00   0.50    0.20    -- -102.00  61.00   0.00   60
 18  \w    -60.00 -34.00   0.50    0.20    -- -102.00  61.00 -30.00   52
 19  \w    -53.00 -28.00   0.50    0.20    -- -102.00  61.00-120.00   50
 20  \w    -68.00 -32.00   0.50    0.20    -- -102.00  61.00-180.00   72
 21  \w    -39.00  27.00   0.50    0.05    --  -45.15  37.00-180.00  132
 22  \w    -69.00 -28.00   0.50    0.20    -- -102.00  61.00  60.00   82
 23  \w    -68.00 -29.00   0.50    0.20    -- -102.00  61.00 120.00   78
 24  \w    -64.00 -30.00   0.50    0.20    -- -102.00  61.00 150.00   68
 25  \w    -28.00  31.00   0.50    0.05    --  -45.15  25.00  59.00  118
;
_diffrn_measurement_device 'four-circle diffractometer'
_diffrn_measurement_device_type 'XtaLAB Synergy R, DW system, HyPix'
_diffrn_measurement_method '\w scans'
_diffrn_orient_matrix_type 'CrysAlisPro convention (1999,Acta A55,543-557)'
_diffrn_orient_matrix_UB_11 0.0735755000
_diffrn_orient_matrix_UB_12 0.0475965000
_diffrn_orient_matrix_UB_13 -0.1667974000
_diffrn_orient_matrix_UB_21 0.2363779000
_diffrn_orient_matrix_UB_22 -0.0195190000
_diffrn_orient_matrix_UB_23 0.0990169000
_diffrn_orient_matrix_UB_31 -0.0084305000
_diffrn_orient_matrix_UB_32 -0.1323836000
_diffrn_orient_matrix_UB_33 -0.0745893000
_diffrn_radiation_monochromator mirror
_diffrn_radiation_probe x-ray
_diffrn_radiation_type 'Cu K\a'
_diffrn_radiation_wavelength 1.54184
_diffrn_reflns_av_R_equivalents 0.0224
_diffrn_reflns_av_unetI/netI 0.0198
_diffrn_reflns_Laue_measured_fraction_full 0.963
_diffrn_reflns_Laue_measured_fraction_max 0.907
_diffrn_reflns_limit_h_max 7
_diffrn_reflns_limit_h_min -8
_diffrn_reflns_limit_k_max 5
_diffrn_reflns_limit_k_min -13
_diffrn_reflns_limit_l_max 8
_diffrn_reflns_limit_l_min -9
_diffrn_reflns_number 2651
_diffrn_reflns_point_group_measured_fraction_full 0.656
_diffrn_reflns_point_group_measured_fraction_max 0.607
_diffrn_reflns_theta_full 67.684
_diffrn_reflns_theta_max 75.755
_diffrn_reflns_theta_min 7.121
_diffrn_source 'Rotating-anode X-ray tube'
_diffrn_source_type 'Rigaku (Cu) X-ray Source'
_exptl_absorpt_coefficient_mu 0.827
_exptl_absorpt_correction_T_max 1.00000
_exptl_absorpt_correction_T_min 0.62294
_exptl_absorpt_correction_type multi-scan
_exptl_absorpt_process_details
;
CrysAlisPro 1.171.41.108a (Rigaku Oxford Diffraction, 2021)
Empirical absorption correction using spherical harmonics,
implemented in SCALE3 ABSPACK scaling algorithm.
;
_exptl_crystal_colour colourless
_exptl_crystal_density_diffrn 1.281
_exptl_crystal_description needle
_exptl_crystal_F_000 212
_refine_diff_density_max 0.359
_refine_diff_density_min -0.317
_refine_diff_density_rms 0.091
_refine_ls_abs_structure_details
;
 Classical Flack method preferred over Parsons because s.u. lower.
;
_refine_ls_abs_structure_Flack 0.2(8)
_refine_ls_extinction_method none
_refine_ls_goodness_of_fit_ref 1.416
_refine_ls_hydrogen_treatment constr
_refine_ls_matrix_type full
_refine_ls_number_parameters 131
_refine_ls_number_reflns 1299
_refine_ls_number_restraints 1
_refine_ls_restrained_S_all 1.416
_refine_ls_R_factor_all 0.0584
_refine_ls_R_factor_gt 0.0544
_refine_ls_shift/su_max 0.000
_refine_ls_shift/su_mean 0.000
_refine_ls_structure_factor_coef Fsqd
_refine_ls_weighting_details 'w=1/[\s^2^(Fo^2^)+(0.1777P)^2^+0.1069P] where P=(Fo^2^+2Fc^2^)/3'
_refine_ls_weighting_scheme calc
_refine_ls_wR_factor_gt 0.2882
_refine_ls_wR_factor_ref 0.2892
_reflns_Friedel_coverage 0.270
_reflns_Friedel_fraction_full 0.310
_reflns_Friedel_fraction_max 0.272
_reflns_number_gt 1261
_reflns_number_total 1299
_reflns_threshold_expression 'I > 2\s(I)'
_cod_data_source_file d1sc06781h2.cif
_cod_data_source_block ay-cas13429-83-9-373k_auto
_cod_depositor_comments 'Adding full bibliography for 1565833--1565834.cif.'
_cod_original_sg_symbol_H-M 'P 21'
_cod_database_code 1565834
_shelx_shelxl_version_number 2018/1
_chemical_oxdiff_formula 'C N H O '
_chemical_oxdiff_usercomment 'C H N O'
_shelx_space_group_comment
;
The symmetry employed for this shelxl refinement is uniquely defined
by the following loop, which should always be used as a source of
symmetry information in preference to the above space-group names.
They are only intended as comments.
;
_reflns_odcompleteness_completeness 96.82
_reflns_odcompleteness_iscentric 1
_reflns_odcompleteness_theta 66.97
_olex2_refinement_description
;
1. Fixed Uiso
 At 1.2 times of:
  All C(H,H) groups
 At 1.5 times of:
  All C(H,H,H) groups, All O(H) groups
2.a Secondary CH2 refined with riding coordinates:
 C00A(H00A,H00B), C00C(H00F,H00G)
2.b Idealised Me refined as rotating group:
 C00B(H00C,H00D,H00E), C00D(H00H,H00I,H00J), C00E(H00K,H00L,H00M)
2.c Idealised tetrahedral OH refined as rotating group:
 O002(H002)
;
_olex2_submission_special_instructions 'No special instructions were received'
_oxdiff_exptl_absorpt_empirical_details
;
Empirical correction (ABSPACK) includes:
- Absorption correction using spherical harmonics
- Frame scaling
;
_oxdiff_exptl_absorpt_empirical_full_max 4.432
_oxdiff_exptl_absorpt_empirical_full_min 0.595

loop_
_space_group_symop_operation_xyz
'x, y, z'
'-x, y+1/2, -z'

loop_
_atom_site_label
_atom_site_type_symbol
_atom_site_fract_x
_atom_site_fract_y
_atom_site_fract_z
_atom_site_U_iso_or_equiv
_atom_site_adp_type
_atom_site_occupancy
_atom_site_site_symmetry_order
_atom_site_calc_flag
_atom_site_refinement_flags_posn
_atom_site_refinement_flags_adp
_atom_site_refinement_flags_occupancy
_atom_site_disorder_assembly
_atom_site_disorder_group
O001 O -0.4402(6) -0.4214(4) -0.3571(6) 0.0552(11) Uani 1 1 d . . . . .
O002 O -0.3979(8) -0.6382(6) -0.6986(7) 0.0722(15) Uani 1 1 d . . . . .
H002 H -0.482110 -0.687038 -0.759921 0.108 Uiso 1 1 calc R U . . .
O003 O -0.3490(10) -0.3143(6) -0.1022(7) 0.0776(17) Uani 1 1 d . . . . .
O004 O -0.6793(8) -0.5909(9) -0.5865(8) 0.093(2) Uani 1 1 d . . . . .
C005 C -0.3064(11) -0.3946(6) -0.1977(9) 0.0560(15) Uani 1 1 d . . . . .
C006 C -0.2140(8) -0.5915(6) -0.2782(7) 0.0466(13) Uani 1 1 d . . . . .
C007 C -0.4921(9) -0.5831(7) -0.5827(8) 0.0542(15) Uani 1 1 d . . . . .
C008 C -0.1102(9) -0.4744(6) -0.1785(8) 0.0521(14) Uani 1 1 d . . . . .
C009 C -0.3300(8) -0.5146(6) -0.4432(7) 0.0440(13) Uani 1 1 d . . . . .
C00A C -0.1488(10) -0.4450(7) -0.5001(8) 0.0575(16) Uani 1 1 d . . . . .
H00A H -0.201448 -0.370375 -0.565779 0.069 Uiso 1 1 calc R U . . .
H00B H -0.078560 -0.496020 -0.574075 0.069 Uiso 1 1 calc R U . . .
C00B C -0.0546(13) -0.6857(7) -0.3175(10) 0.0632(17) Uani 1 1 d . . . . .
H00C H 0.034578 -0.714432 -0.206003 0.095 Uiso 1 1 calc R U . . .
H00D H 0.033733 -0.648078 -0.389076 0.095 Uiso 1 1 calc R U . . .
H00E H -0.131274 -0.753940 -0.382264 0.095 Uiso 1 1 calc R U . . .
C00C C 0.0036(10) -0.4151(8) -0.3175(9) 0.0626(17) Uani 1 1 d . . . . .
H00F H 0.019097 -0.326784 -0.299296 0.075 Uiso 1 1 calc R U . . .
H00G H 0.144470 -0.451189 -0.309254 0.075 Uiso 1 1 calc R U . . .
C00D C -0.3696(14) -0.6562(8) -0.1810(11) 0.0683(19) Uani 1 1 d . . . . .
H00H H -0.462119 -0.596130 -0.145316 0.102 Uiso 1 1 calc R U . . .
H00I H -0.288937 -0.698024 -0.075986 0.102 Uiso 1 1 calc R U . . .
H00J H -0.454864 -0.714984 -0.260892 0.102 Uiso 1 1 calc R U . . .
C00E C 0.0253(15) -0.4871(10) 0.0125(11) 0.083(2) Uani 1 1 d . . . . .
H00K H -0.056313 -0.528763 0.085907 0.124 Uiso 1 1 calc R U . . .
H00L H 0.065318 -0.406686 0.061578 0.124 Uiso 1 1 calc R U . . .
H00M H 0.152501 -0.533733 0.010800 0.124 Uiso 1 1 calc R U . . .

loop_
_atom_site_aniso_label
_atom_site_aniso_U_11
_atom_site_aniso_U_22
_atom_site_aniso_U_33
_atom_site_aniso_U_23
_atom_site_aniso_U_13
_atom_site_aniso_U_12
O001 0.055(2) 0.055(2) 0.055(2) 0.000(2) 0.0122(16) 0.0161(19)
O002 0.074(3) 0.081(4) 0.067(3) -0.025(3) 0.027(2) -0.025(3)
O003 0.104(4) 0.067(3) 0.061(3) -0.010(3) 0.018(2) 0.031(3)
O004 0.050(2) 0.147(7) 0.082(4) -0.024(4) 0.012(2) -0.014(3)
C005 0.068(3) 0.050(4) 0.051(3) 0.001(3) 0.015(2) 0.013(3)
C006 0.052(3) 0.045(3) 0.044(3) 0.005(2) 0.015(2) 0.005(2)
C007 0.055(3) 0.065(4) 0.043(3) -0.001(3) 0.012(2) -0.007(3)
C008 0.055(3) 0.051(3) 0.048(3) -0.001(3) 0.008(2) 0.007(3)
C009 0.048(2) 0.046(3) 0.040(3) 0.002(2) 0.0152(18) 0.003(2)
C00A 0.064(3) 0.059(4) 0.054(3) 0.005(3) 0.022(2) -0.012(3)
C00B 0.073(4) 0.055(4) 0.063(4) 0.001(3) 0.020(3) 0.017(3)
C00C 0.059(3) 0.064(4) 0.066(4) -0.005(3) 0.015(3) -0.014(3)
C00D 0.084(4) 0.064(5) 0.066(4) 0.013(4) 0.036(3) -0.004(3)
C00E 0.091(5) 0.088(6) 0.060(4) -0.011(4) -0.005(3) 0.021(5)

loop_
_atom_type_symbol
_atom_type_description
_atom_type_scat_dispersion_real
_atom_type_scat_dispersion_imag
_atom_type_scat_source
C C 0.0181 0.0091 'International Tables Vol C Tables 4.2.6.8 and 6.1.1.4'
H H 0.0000 0.0000 'International Tables Vol C Tables 4.2.6.8 and 6.1.1.4'
N N 0.0311 0.0180 'International Tables Vol C Tables 4.2.6.8 and 6.1.1.4'
O O 0.0492 0.0322 'International Tables Vol C Tables 4.2.6.8 and 6.1.1.4'

loop_
_geom_angle_atom_site_label_1
_geom_angle_atom_site_label_2
_geom_angle_atom_site_label_3
_geom_angle
_geom_angle_site_symmetry_1
_geom_angle_site_symmetry_3
_geom_angle_publ_flag
C005 O001 C009 106.3(4) . . ?
C007 O002 H002 109.5 . . ?
O001 C005 C008 107.9(5) . . ?
O003 C005 O001 121.1(6) . . ?
O003 C005 C008 131.0(7) . . ?
C009 C006 C008 91.6(4) . . ?
C00B C006 C008 114.6(5) . . ?
C00B C006 C009 114.9(5) . . ?
C00B C006 C00D 108.9(6) . . ?
C00D C006 C008 112.9(5) . . ?
C00D C006 C009 113.2(5) . . ?
O002 C007 C009 110.6(5) . . ?
O004 C007 O002 124.0(6) . . ?
O004 C007 C009 125.4(6) . . ?
C005 C008 C006 99.8(5) . . ?
C005 C008 C00C 101.8(5) . . ?
C005 C008 C00E 115.2(6) . . ?
C006 C008 C00C 102.7(5) . . ?
C00E C008 C006 118.8(6) . . ?
C00E C008 C00C 115.9(6) . . ?
O001 C009 C006 101.4(4) . . ?
O001 C009 C007 109.5(5) . . ?
O001 C009 C00A 104.9(5) . . ?
C007 C009 C006 115.6(6) . . ?
C007 C009 C00A 119.4(4) . . ?
C00A C009 C006 104.1(4) . . ?
C009 C00A H00A 111.3 . . ?
C009 C00A H00B 111.3 . . ?
C009 C00A C00C 102.3(4) . . ?
H00A C00A H00B 109.2 . . ?
C00C C00A H00A 111.3 . . ?
C00C C00A H00B 111.3 . . ?
C006 C00B H00C 109.5 . . ?
C006 C00B H00D 109.5 . . ?
C006 C00B H00E 109.5 . . ?
H00C C00B H00D 109.5 . . ?
H00C C00B H00E 109.5 . . ?
H00D C00B H00E 109.5 . . ?
C008 C00C H00F 111.1 . . ?
C008 C00C H00G 111.1 . . ?
C00A C00C C008 103.3(5) . . ?
C00A C00C H00F 111.1 . . ?
C00A C00C H00G 111.1 . . ?
H00F C00C H00G 109.1 . . ?
C006 C00D H00H 109.5 . . ?
C006 C00D H00I 109.5 . . ?
C006 C00D H00J 109.5 . . ?
H00H C00D H00I 109.5 . . ?
H00H C00D H00J 109.5 . . ?
H00I C00D H00J 109.5 . . ?
C008 C00E H00K 109.5 . . ?
C008 C00E H00L 109.5 . . ?
C008 C00E H00M 109.5 . . ?
H00K C00E H00L 109.5 . . ?
H00K C00E H00M 109.5 . . ?
H00L C00E H00M 109.5 . . ?

loop_
_geom_bond_atom_site_label_1
_geom_bond_atom_site_label_2
_geom_bond_distance
_geom_bond_site_symmetry_2
_geom_bond_publ_flag
O001 C005 1.347(8) . ?
O001 C009 1.469(7) . ?
O002 H002 0.8200 . ?
O002 C007 1.320(8) . ?
O003 C005 1.205(8) . ?
O004 C007 1.192(8) . ?
C005 C008 1.503(8) . ?
C006 C008 1.549(9) . ?
C006 C009 1.548(8) . ?
C006 C00B 1.519(8) . ?
C006 C00D 1.538(8) . ?
C007 C009 1.500(8) . ?
C008 C00C 1.554(9) . ?
C008 C00E 1.519(9) . ?
C009 C00A 1.526(7) . ?
C00A H00A 0.9700 . ?
C00A H00B 0.9700 . ?
C00A C00C 1.539(9) . ?
C00B H00C 0.9600 . ?
C00B H00D 0.9600 . ?
C00B H00E 0.9600 . ?
C00C H00F 0.9700 . ?
C00C H00G 0.9700 . ?
C00D H00H 0.9600 . ?
C00D H00I 0.9600 . ?
C00D H00J 0.9600 . ?
C00E H00K 0.9600 . ?
C00E H00L 0.9600 . ?
C00E H00M 0.9600 . ?
